data_7045639
loop_
_publ_author_name
'Devi, Namita'
'Sarma, Kuladip'
'Rahaman, Rajjakfur'
'Barman, Pranjit'

_publ_section_title
;
 Synthesis of a new series of Ni(ii), Cu(ii), Co(ii) and Pd(ii) complexes
 with an ONS donor Schiff base: crystal structure, DFT study and catalytic
 investigation of palladium and nickel complexes towards deacylative
 sulfenylation of active methylenes and regioselective 3-sulfenylation of
 indoles via thiouronium salt formation.
;
_journal_issue 13
_journal_name_full 'Dalton transactions (Cambridge, England : 2003)'
_journal_page_first 4583
_journal_page_last 4595
_journal_paper_doi 10.1039/c7dt04635a
_journal_volume 47
_journal_year 2018
_chemical_formula_sum 'C20.5 H15 Br Cl3 N O Pd S'
_chemical_formula_weight 616.05
_space_group_IT_number 14
_space_group_name_Hall '-P 2ybc'
_space_group_name_H-M_alt 'P 1 21/c 1'
_symmetry_cell_setting monoclinic
_symmetry_space_group_name_Hall '-P 2ybc'
_symmetry_space_group_name_H-M 'P 1 21/c 1'
_atom_sites_solution_hydrogens geom
_atom_sites_solution_primary direct
_atom_sites_solution_secondary difmap
_audit_creation_method SHELXL-97
_audit_update_record
;
2016-12-09 deposited with the CCDC.
2018-02-13 downloaded from the CCDC.
;
_cell_angle_alpha 90.00
_cell_angle_beta 98.098(4)
_cell_angle_gamma 90.00
_cell_formula_units_Z 8
_cell_length_a 10.6104(7)
_cell_length_b 19.4262(12)
_cell_length_c 21.1694(14)
_cell_measurement_reflns_used 1548
_cell_measurement_temperature 296(2)
_cell_measurement_theta_max 16.93
_cell_measurement_theta_min 3.61
_cell_volume 4319.9(5)
_computing_cell_refinement 'Bruker SAINT'
_computing_data_collection 'Bruker APEX2'
_computing_data_reduction 'Bruker SAINT'
_computing_molecular_graphics 'Bruker SHELXTL'
_computing_publication_material 'Bruker SHELXTL'
_computing_structure_refinement 'SHELXL-97 (Sheldrick, 1997)'
_computing_structure_solution 'SHELXS-97 (Sheldrick, 1990)'
_diffrn_ambient_temperature 296(2)
_diffrn_measured_fraction_theta_full 0.985
_diffrn_measured_fraction_theta_max 0.985
_diffrn_measurement_device_type 'Bruker APEX-II CCD'
_diffrn_measurement_method '\f and \w scans'
_diffrn_radiation_monochromator graphite
_diffrn_radiation_source 'fine-focus sealed tube'
_diffrn_radiation_type MoK\a
_diffrn_radiation_wavelength 0.71073
_diffrn_reflns_av_R_equivalents 0.1153
_diffrn_reflns_av_sigmaI/netI 0.1706
_diffrn_reflns_limit_h_max 14
_diffrn_reflns_limit_h_min -14
_diffrn_reflns_limit_k_max 19
_diffrn_reflns_limit_k_min -26
_diffrn_reflns_limit_l_max 28
_diffrn_reflns_limit_l_min -28
_diffrn_reflns_number 31336
_diffrn_reflns_theta_full 28.77
_diffrn_reflns_theta_max 28.77
_diffrn_reflns_theta_min 1.43
_diffrn_standards_number 0
_exptl_absorpt_coefficient_mu 3.190
_exptl_absorpt_correction_T_max 0.5540
_exptl_absorpt_correction_T_min 0.4192
_exptl_absorpt_correction_type multi-scan
_exptl_absorpt_process_details SADABS
_exptl_crystal_colour orange
_exptl_crystal_density_diffrn 1.894
_exptl_crystal_density_method 'not measured'
_exptl_crystal_description block
_exptl_crystal_F_000 2408
_exptl_crystal_size_max 0.33
_exptl_crystal_size_mid 0.27
_exptl_crystal_size_min 0.21
_refine_diff_density_max 0.687
_refine_diff_density_min -1.147
_refine_diff_density_rms 0.155
_refine_ls_extinction_method none
_refine_ls_goodness_of_fit_ref 0.929
_refine_ls_hydrogen_treatment mixed
_refine_ls_matrix_type full
_refine_ls_number_parameters 514
_refine_ls_number_reflns 11068
_refine_ls_number_restraints 0
_refine_ls_restrained_S_all 0.929
_refine_ls_R_factor_all 0.1564
_refine_ls_R_factor_gt 0.0656
_refine_ls_shift/su_max 0.001
_refine_ls_shift/su_mean 0.000
_refine_ls_structure_factor_coef Fsqd
_refine_ls_weighting_details 'calc w=1/[\s^2^(Fo^2^)+(0.0209P)^2^+0.0000P] where P=(Fo^2^+2Fc^2^)/3'
_refine_ls_weighting_scheme calc
_refine_ls_wR_factor_gt 0.1178
_refine_ls_wR_factor_ref 0.1527
_reflns_number_gt 5241
_reflns_number_total 11068
_reflns_threshold_expression >2sigma(I)
_cod_data_source_file c7dt04635a2.cif
_cod_data_source_block bs_p3_0m
_cod_depositor_comments
;
The following automatic conversions were performed:

'_symmetry_cell_setting' value 'Monoclinic' changed to 'monoclinic'
according to
/home/data/users/saulius/crontab/automatic-downloads/rss-feeds/RSC/lib/dictionaries/cif_core.dic
dictionary named 'cif_core.dic' version 2.4.2 from 2011-04-26.

Automatic conversion script
Id: cif_fix_values 4973 2017-02-22 13:04:09Z antanas 

2018-02-19
Z value and formula fixed to values more according to usual
chemical conventions.                 miguel

 Adding full bibliography for 7045639.cif.
;
_cod_original_sg_symbol_H-M P2(1)/c
_cod_original_formula_sum 'C41 H30 Br2 Cl6 N2 O2 Pd2 S2'
_cod_original_formula_units_Z 4
_cod_original_formula_weight 1232.11
_cod_database_code 7045639

loop_
_symmetry_equiv_pos_as_xyz
'x, y, z'
'-x, y+1/2, -z+1/2'
'-x, -y, -z'
'x, -y-1/2, z-1/2'

loop_
_atom_site_label
_atom_site_type_symbol
_atom_site_fract_x
_atom_site_fract_y
_atom_site_fract_z
_atom_site_U_iso_or_equiv
_atom_site_adp_type
_atom_site_occupancy
_atom_site_symmetry_multiplicity
_atom_site_calc_flag
_atom_site_refinement_flags
Pd1 Pd 0.27795(5) 0.29757(3) 0.49073(3) 0.03323(16) Uani 1 1 d .
Pd2 Pd 0.28704(5) 0.37867(3) 0.63358(3) 0.03315(16) Uani 1 1 d .
Br1 Br -0.03766(7) 0.12731(4) 0.53817(5) 0.0570(3) Uani 1 1 d .
Br2 Br 0.63067(8) 0.20563(5) 0.67152(4) 0.0607(3) Uani 1 1 d .
S2 S 0.15812(17) 0.46636(9) 0.60096(9) 0.0362(4) Uani 1 1 d .
S1 S 0.38667(16) 0.38795(9) 0.46150(9) 0.0366(5) Uani 1 1 d .
Cl1 Cl 0.09154(17) 0.35904(10) 0.46724(10) 0.0461(5) Uani 1 1 d .
Cl3 Cl 0.46009(17) 0.44469(10) 0.61783(10) 0.0496(5) Uani 1 1 d .
Cl2 Cl 0.3452(2) -0.06725(10) 0.56600(11) 0.0575(6) Uani 1 1 d .
Cl4 Cl 0.2714(2) 0.01727(10) 0.72160(11) 0.0632(6) Uani 1 1 d .
C33 C 0.0136(6) 0.4326(4) 0.6217(3) 0.0332(17) Uani 1 1 d .
C21 C 0.3672(7) 0.2379(4) 0.6683(3) 0.0352(17) Uani 1 1 d .
C27 C 0.1338(7) 0.2635(4) 0.6668(3) 0.0372(18) Uani 1 1 d .
H27 H 0.0562 0.2445 0.6734 0.045 Uiso 1 1 calc R
C28 C 0.0160(6) 0.3665(4) 0.6470(3) 0.0338(17) Uani 1 1 d .
C30 C -0.2054(7) 0.3820(4) 0.6566(4) 0.049(2) Uani 1 1 d .
H30 H -0.2799 0.3645 0.6687 0.059 Uiso 1 1 calc R
C22 C 0.4600(7) 0.1841(4) 0.6799(3) 0.0417(19) Uani 1 1 d .
C26 C 0.2402(7) 0.2173(4) 0.6748(3) 0.0354(17) Uani 1 1 d .
C23 C 0.4307(7) 0.1181(4) 0.6948(3) 0.043(2) Uani 1 1 d .
H23 H 0.4933 0.0842 0.6997 0.052 Uiso 1 1 calc R
C25 C 0.2128(7) 0.1497(4) 0.6916(3) 0.0396(18) Uani 1 1 d .
H25 H 0.1295 0.1374 0.6953 0.048 Uiso 1 1 calc R
C24 C 0.3063(8) 0.1024(4) 0.7026(3) 0.0420(19) Uani 1 1 d .
C29 C -0.0974(7) 0.3429(4) 0.6659(4) 0.047(2) Uani 1 1 d .
H29 H -0.0994 0.2998 0.6850 0.056 Uiso 1 1 calc R
C31 C -0.2070(7) 0.4458(4) 0.6303(4) 0.048(2) Uani 1 1 d .
H31 H -0.2818 0.4714 0.6244 0.058 Uiso 1 1 calc R
C32 C -0.0977(7) 0.4719(4) 0.6127(4) 0.044(2) Uani 1 1 d .
H32 H -0.0974 0.5156 0.5948 0.053 Uiso 1 1 calc R
N2 N 0.1314(5) 0.3284(3) 0.6515(3) 0.0299(13) Uani 1 1 d .
O2 O 0.4031(4) 0.2982(2) 0.6539(2) 0.0405(13) Uani 1 1 d .
O1 O 0.1752(4) 0.2168(2) 0.5133(2) 0.0387(12) Uani 1 1 d .
C11 C 0.7684(7) 0.3682(4) 0.4883(3) 0.0407(19) Uani 1 1 d .
H11 H 0.8387 0.3960 0.4855 0.049 Uiso 1 1 calc R
C6 C 0.3488(6) 0.1352(4) 0.5243(3) 0.0339(17) Uani 1 1 d .
C4 C 0.2971(8) 0.0183(4) 0.5486(4) 0.044(2) Uani 1 1 d .
C7 C 0.4508(6) 0.1820(4) 0.5157(3) 0.0343(17) Uani 1 1 d .
H7 H 0.5314 0.1626 0.5181 0.041 Uiso 1 1 calc R
C1 C 0.2197(6) 0.1546(4) 0.5234(3) 0.0316(17) Uani 1 1 d .
C2 C 0.1329(6) 0.1029(4) 0.5370(3) 0.0378(18) Uani 1 1 d .
C5 C 0.3836(7) 0.0666(4) 0.5370(3) 0.0385(18) Uani 1 1 d .
H5 H 0.4681 0.0537 0.5376 0.046 Uiso 1 1 calc R
C8 C 0.5577(7) 0.2850(3) 0.5012(3) 0.0310(16) Uani 1 1 d .
C9 C 0.6813(7) 0.2598(4) 0.5122(3) 0.0429(19) Uani 1 1 d .
H9 H 0.6946 0.2143 0.5251 0.052 Uiso 1 1 calc R
C3 C 0.1698(7) 0.0343(4) 0.5486(3) 0.0408(19) Uani 1 1 d .
H3 H 0.1110 0.0008 0.5560 0.049 Uiso 1 1 calc R
C13 C 0.5420(6) 0.3535(4) 0.4819(3) 0.0339(17) Uani 1 1 d .
C10 C 0.7842(7) 0.2999(4) 0.5047(3) 0.0419(19) Uani 1 1 d .
H10 H 0.8655 0.2809 0.5106 0.050 Uiso 1 1 calc R
C12 C 0.6457(7) 0.3954(4) 0.4761(3) 0.0420(19) Uani 1 1 d .
H12 H 0.6334 0.4413 0.4641 0.050 Uiso 1 1 calc R
N1 N 0.4440(5) 0.2472(3) 0.5052(3) 0.0321(14) Uani 1 1 d .
Cl6 Cl 0.9104(3) 0.28164(15) 0.31396(15) 0.1121(12) Uani 1 1 d .
Cl5 Cl 0.9741(5) 0.14196(18) 0.34925(18) 0.1554(17) Uani 1 1 d .
C14 C 0.3704(7) 0.3795(4) 0.3738(3) 0.044(2) Uani 1 1 d .
H14A H 0.2839 0.3912 0.3558 0.053 Uiso 1 1 calc R
H14B H 0.4269 0.4123 0.3575 0.053 Uiso 1 1 calc R
C34 C 0.1896(7) 0.5383(4) 0.6574(4) 0.046(2) Uani 1 1 d .
H34A H 0.2705 0.5588 0.6514 0.055 Uiso 1 1 calc R
H34B H 0.1245 0.5730 0.6461 0.055 Uiso 1 1 calc R
C41 C 0.9345(10) 0.2200(5) 0.3763(5) 0.088(3) Uani 1 1 d .
H41A H 1.0019 0.2358 0.4088 0.106 Uiso 1 1 calc R
H41B H 0.8573 0.2157 0.3956 0.106 Uiso 1 1 calc R
C35 C 0.1937(7) 0.5221(4) 0.7268(4) 0.0400(19) Uani 1 1 d .
C40 C 0.3035(8) 0.4986(4) 0.7628(4) 0.047(2) Uani 1 1 d .
H40 H 0.3756 0.4906 0.7434 0.056 Uiso 1 1 calc R
C36 C 0.0857(8) 0.5317(4) 0.7567(4) 0.055(2) Uani 1 1 d .
H36 H 0.0096 0.5457 0.7329 0.066 Uiso 1 1 calc R
C38 C 0.2022(10) 0.4983(5) 0.8563(5) 0.068(3) Uani 1 1 d .
H38 H 0.2059 0.4910 0.8999 0.082 Uiso 1 1 calc R
C39 C 0.3076(10) 0.4868(4) 0.8269(5) 0.066(3) Uani 1 1 d .
H39 H 0.3823 0.4709 0.8506 0.080 Uiso 1 1 calc R
C37 C 0.0914(10) 0.5206(5) 0.8208(5) 0.073(3) Uani 1 1 d .
H37 H 0.0197 0.5282 0.8406 0.088 Uiso 1 1 calc R
C15 C 0.4005(7) 0.3084(4) 0.3516(3) 0.043(2) Uani 1 1 d .
C16 C 0.5228(8) 0.2908(5) 0.3413(4) 0.055(2) Uani 1 1 d .
H16 H 0.5882 0.3230 0.3475 0.066 Uiso 1 1 calc R
C20 C 0.3045(8) 0.2595(5) 0.3411(4) 0.055(2) Uani 1 1 d .
H20 H 0.2224 0.2710 0.3479 0.066 Uiso 1 1 calc R
C17 C 0.5459(9) 0.2246(5) 0.3218(4) 0.064(3) Uani 1 1 d .
H17 H 0.6281 0.2127 0.3154 0.077 Uiso 1 1 calc R
C19 C 0.3297(10) 0.1938(5) 0.3204(4) 0.065(3) Uani 1 1 d .
H19 H 0.2646 0.1615 0.3124 0.078 Uiso 1 1 calc R
C18 C 0.4535(11) 0.1768(5) 0.3117(4) 0.065(3) Uani 1 1 d .
H18 H 0.4724 0.1326 0.2990 0.078 Uiso 1 1 calc R

loop_
_atom_site_aniso_label
_atom_site_aniso_U_11
_atom_site_aniso_U_22
_atom_site_aniso_U_33
_atom_site_aniso_U_23
_atom_site_aniso_U_13
_atom_site_aniso_U_12
Pd1 0.0286(3) 0.0313(3) 0.0404(3) 0.0035(3) 0.0071(2) 0.0006(3)
Pd2 0.0297(3) 0.0297(3) 0.0410(3) 0.0012(3) 0.0086(2) 0.0003(2)
Br1 0.0363(4) 0.0491(5) 0.0871(7) 0.0151(5) 0.0143(4) -0.0019(4)
Br2 0.0417(5) 0.0630(6) 0.0790(7) 0.0110(5) 0.0140(4) 0.0120(5)
S2 0.0351(10) 0.0298(11) 0.0449(11) 0.0013(9) 0.0105(8) -0.0006(8)
S1 0.0335(9) 0.0312(11) 0.0462(12) 0.0012(9) 0.0092(8) 0.0014(8)
Cl1 0.0320(9) 0.0393(12) 0.0669(14) 0.0054(10) 0.0065(9) 0.0054(9)
Cl3 0.0326(9) 0.0442(12) 0.0742(14) 0.0073(11) 0.0160(9) -0.0030(9)
Cl2 0.0610(13) 0.0310(12) 0.0819(16) 0.0049(11) 0.0152(11) 0.0056(10)
Cl4 0.0776(16) 0.0358(13) 0.0751(16) 0.0118(12) 0.0074(12) 0.0012(12)
C33 0.029(4) 0.025(4) 0.047(4) -0.004(4) 0.010(3) -0.005(3)
C21 0.039(4) 0.028(4) 0.039(4) -0.002(4) 0.005(3) 0.005(4)
C27 0.036(4) 0.036(5) 0.039(4) 0.002(4) 0.003(3) -0.001(4)
C28 0.024(3) 0.032(5) 0.044(4) -0.005(4) 0.003(3) -0.003(3)
C30 0.031(4) 0.046(5) 0.073(6) 0.004(5) 0.015(4) -0.003(4)
C22 0.034(4) 0.050(5) 0.041(5) -0.009(4) 0.005(3) 0.007(4)
C26 0.039(4) 0.027(4) 0.042(4) -0.002(4) 0.010(3) 0.006(3)
C23 0.048(5) 0.037(5) 0.044(5) 0.001(4) 0.002(4) 0.010(4)
C25 0.041(4) 0.038(5) 0.040(4) 0.000(4) 0.005(3) 0.002(4)
C24 0.067(6) 0.022(4) 0.036(4) 0.007(4) 0.004(4) 0.000(4)
C29 0.038(4) 0.046(5) 0.058(5) 0.019(4) 0.010(4) -0.002(4)
C31 0.036(4) 0.042(5) 0.067(6) 0.003(5) 0.008(4) 0.006(4)
C32 0.043(4) 0.027(4) 0.061(5) 0.002(4) 0.006(4) 0.010(4)
N2 0.025(3) 0.023(3) 0.041(4) -0.002(3) 0.003(2) -0.001(3)
O2 0.028(2) 0.035(3) 0.061(3) 0.009(3) 0.013(2) 0.000(2)
O1 0.029(2) 0.032(3) 0.057(3) 0.008(3) 0.016(2) -0.004(2)
C11 0.029(4) 0.046(5) 0.049(5) -0.002(4) 0.012(3) -0.011(4)
C6 0.035(4) 0.025(4) 0.039(4) 0.000(3) -0.004(3) -0.004(3)
C4 0.054(5) 0.024(4) 0.051(5) -0.003(4) -0.001(4) 0.006(4)
C7 0.028(4) 0.030(4) 0.044(5) -0.001(4) 0.003(3) -0.002(3)
C1 0.037(4) 0.034(5) 0.022(4) 0.000(3) 0.000(3) -0.003(4)
C2 0.032(4) 0.046(5) 0.036(4) 0.003(4) 0.005(3) -0.002(4)
C5 0.032(4) 0.040(5) 0.044(5) 0.000(4) 0.007(3) -0.004(4)
C8 0.041(4) 0.019(4) 0.033(4) 0.001(3) 0.006(3) -0.001(3)
C9 0.039(4) 0.035(5) 0.058(5) 0.006(4) 0.016(4) 0.005(4)
C3 0.043(4) 0.038(5) 0.043(5) 0.004(4) 0.011(4) -0.006(4)
C13 0.034(4) 0.036(4) 0.035(4) -0.008(4) 0.011(3) -0.004(3)
C10 0.031(4) 0.048(5) 0.047(5) 0.004(4) 0.005(3) 0.001(4)
C12 0.044(4) 0.040(5) 0.041(4) -0.002(4) 0.006(3) -0.009(4)
N1 0.026(3) 0.029(4) 0.041(4) 0.007(3) 0.003(3) 0.001(3)
Cl6 0.145(3) 0.087(2) 0.091(2) -0.0134(19) -0.027(2) 0.028(2)
Cl5 0.266(5) 0.077(2) 0.132(3) -0.013(2) 0.056(3) 0.019(3)
C14 0.054(5) 0.039(5) 0.040(5) 0.004(4) 0.007(4) -0.002(4)
C34 0.040(4) 0.030(4) 0.069(6) -0.012(4) 0.012(4) -0.008(4)
C41 0.089(8) 0.088(8) 0.085(8) -0.025(7) 0.003(6) 0.004(7)
C35 0.039(4) 0.030(4) 0.051(5) -0.013(4) 0.007(4) -0.006(4)
C40 0.049(5) 0.042(5) 0.051(5) -0.004(4) 0.011(4) -0.001(4)
C36 0.047(5) 0.056(6) 0.062(6) -0.011(5) 0.014(4) 0.004(4)
C38 0.086(8) 0.068(7) 0.052(6) -0.005(5) 0.013(6) -0.009(6)
C39 0.078(7) 0.039(6) 0.076(7) -0.003(5) -0.012(6) 0.011(5)
C37 0.077(7) 0.091(8) 0.056(6) -0.005(6) 0.027(5) 0.001(6)
C15 0.047(5) 0.043(5) 0.037(4) 0.005(4) -0.001(4) 0.004(4)
C16 0.056(5) 0.065(7) 0.044(5) 0.004(5) 0.011(4) 0.000(5)
C20 0.059(6) 0.054(6) 0.051(5) 0.002(5) 0.011(4) -0.006(5)
C17 0.067(6) 0.060(7) 0.067(6) -0.006(5) 0.012(5) 0.012(6)
C19 0.085(7) 0.047(6) 0.063(6) 0.000(5) 0.010(5) -0.007(6)
C18 0.101(8) 0.047(6) 0.046(6) -0.005(5) 0.008(5) 0.000(6)

loop_
_atom_type_symbol
_atom_type_description
_atom_type_scat_dispersion_real
_atom_type_scat_dispersion_imag
_atom_type_scat_source
C C 0.0033 0.0016 'International Tables Vol C Tables 4.2.6.8 and 6.1.1.4'
H H 0.0000 0.0000 'International Tables Vol C Tables 4.2.6.8 and 6.1.1.4'
Br Br -0.2901 2.4595 'International Tables Vol C Tables 4.2.6.8 and 6.1.1.4'
N N 0.0061 0.0033 'International Tables Vol C Tables 4.2.6.8 and 6.1.1.4'
Pd Pd -0.9988 1.0072 'International Tables Vol C Tables 4.2.6.8 and 6.1.1.4'
S S 0.1246 0.1234 'International Tables Vol C Tables 4.2.6.8 and 6.1.1.4'
Cl Cl 0.1484 0.1585 'International Tables Vol C Tables 4.2.6.8 and 6.1.1.4'
O O 0.0106 0.0060 'International Tables Vol C Tables 4.2.6.8 and 6.1.1.4'

loop_
_geom_angle_atom_site_label_1
_geom_angle_atom_site_label_2
_geom_angle_atom_site_label_3
_geom_angle
N1 Pd1 O1 94.4(2)
N1 Pd1 S1 87.07(17)
O1 Pd1 S1 177.47(14)
N1 Pd1 Cl1 175.67(17)
O1 Pd1 Cl1 88.75(14)
S1 Pd1 Cl1 89.66(7)
O2 Pd2 N2 94.5(2)
O2 Pd2 S2 174.49(15)
N2 Pd2 S2 86.82(16)
O2 Pd2 Cl3 89.24(14)
N2 Pd2 Cl3 174.89(17)
S2 Pd2 Cl3 89.80(7)
C33 S2 C34 101.8(3)
C33 S2 Pd2 98.9(2)
C34 S2 Pd2 109.4(2)
C13 S1 C14 99.4(3)
C13 S1 Pd1 97.7(2)
C14 S1 Pd1 103.3(2)
C28 C33 C32 121.8(6)
C28 C33 S2 117.8(5)
C32 C33 S2 120.4(6)
O2 C21 C26 126.5(6)
O2 C21 C22 119.1(7)
C26 C21 C22 114.4(6)
N2 C27 C26 128.6(7)
N2 C27 H27 115.7
C26 C27 H27 115.7
C33 C28 C29 116.3(7)
C33 C28 N2 118.3(6)
C29 C28 N2 125.3(7)
C31 C30 C29 121.9(7)
C31 C30 H30 119.0
C29 C30 H30 119.0
C23 C22 C21 123.4(7)
C23 C22 Br2 118.7(6)
C21 C22 Br2 117.8(6)
C25 C26 C21 121.3(7)
C25 C26 C27 115.4(7)
C21 C26 C27 123.4(7)
C22 C23 C24 119.0(7)
C22 C23 H23 120.5
C24 C23 H23 120.5
C24 C25 C26 120.5(7)
C24 C25 H25 119.7
C26 C25 H25 119.7
C25 C24 C23 121.3(7)
C25 C24 Cl4 120.5(7)
C23 C24 Cl4 118.0(6)
C30 C29 C28 121.0(7)
C30 C29 H29 119.5
C28 C29 H29 119.5
C30 C31 C32 119.3(7)
C30 C31 H31 120.4
C32 C31 H31 120.4
C31 C32 C33 119.6(7)
C31 C32 H32 120.2
C33 C32 H32 120.2
C27 N2 C28 120.4(6)
C27 N2 Pd2 122.2(5)
C28 N2 Pd2 117.4(4)
C21 O2 Pd2 124.8(4)
C1 O1 Pd1 124.6(4)
C10 C11 C12 119.4(7)
C10 C11 H11 120.3
C12 C11 H11 120.3
C5 C6 C1 118.9(7)
C5 C6 C7 116.3(6)
C1 C6 C7 124.8(6)
C5 C4 C3 121.8(7)
C5 C4 Cl2 120.4(6)
C3 C4 Cl2 117.8(6)
N1 C7 C6 128.1(7)
N1 C7 H7 115.9
C6 C7 H7 115.9
O1 C1 C6 125.1(6)
O1 C1 C2 117.4(6)
C6 C1 C2 117.5(6)
C3 C2 C1 122.4(7)
C3 C2 Br1 119.0(6)
C1 C2 Br1 118.6(6)
C4 C5 C6 121.7(7)
C4 C5 H5 119.1
C6 C5 H5 119.1
C9 C8 C13 117.1(7)
C9 C8 N1 126.6(6)
C13 C8 N1 116.2(6)
C10 C9 C8 122.0(7)
C10 C9 H9 119.0
C8 C9 H9 119.0
C4 C3 C2 117.5(7)
C4 C3 H3 121.2
C2 C3 H3 121.2
C12 C13 C8 121.5(7)
C12 C13 S1 118.5(6)
C8 C13 S1 120.0(5)
C9 C10 C11 120.4(7)
C9 C10 H10 119.8
C11 C10 H10 119.8
C13 C12 C11 119.4(7)
C13 C12 H12 120.3
C11 C12 H12 120.3
C7 N1 C8 119.4(6)
C7 N1 Pd1 122.3(5)
C8 N1 Pd1 118.3(4)
C15 C14 S1 113.6(5)
C15 C14 H14A 108.9
S1 C14 H14A 108.9
C15 C14 H14B 108.9
S1 C14 H14B 108.9
H14A C14 H14B 107.7
C35 C34 S2 117.1(5)
C35 C34 H34A 108.0
S2 C34 H34A 108.0
C35 C34 H34B 108.0
S2 C34 H34B 108.0
H34A C34 H34B 107.3
Cl5 C41 Cl6 111.7(6)
Cl5 C41 H41A 109.3
Cl6 C41 H41A 109.3
Cl5 C41 H41B 109.3
Cl6 C41 H41B 109.3
H41A C41 H41B 107.9
C40 C35 C36 118.6(8)
C40 C35 C34 121.2(7)
C36 C35 C34 120.2(7)
C39 C40 C35 120.6(8)
C39 C40 H40 119.7
C35 C40 H40 119.7
C37 C36 C35 120.2(8)
C37 C36 H36 119.9
C35 C36 H36 119.9
C39 C38 C37 119.6(9)
C39 C38 H38 120.2
C37 C38 H38 120.2
C40 C39 C38 120.5(9)
C40 C39 H39 119.7
C38 C39 H39 119.7
C36 C37 C38 120.5(9)
C36 C37 H37 119.8
C38 C37 H37 119.8
C20 C15 C16 119.3(8)
C20 C15 C14 119.6(7)
C16 C15 C14 121.2(8)
C17 C16 C15 119.0(9)
C17 C16 H16 120.5
C15 C16 H16 120.5
C15 C20 C19 120.7(9)
C15 C20 H20 119.7
C19 C20 H20 119.7
C18 C17 C16 122.2(9)
C18 C17 H17 118.9
C16 C17 H17 118.9
C20 C19 C18 119.1(9)
C20 C19 H19 120.5
C18 C19 H19 120.5
C17 C18 C19 119.8(9)
C17 C18 H18 120.1
C19 C18 H18 120.1

loop_
_geom_bond_atom_site_label_1
_geom_bond_atom_site_label_2
_geom_bond_distance
Pd1 N1 2.001(5)
Pd1 O1 2.007(4)
Pd1 S1 2.2354(19)
Pd1 Cl1 2.3039(18)
Pd2 O2 1.999(5)
Pd2 N2 2.000(5)
Pd2 S2 2.2326(19)
Pd2 Cl3 2.3021(19)
Br1 C2 1.874(7)
Br2 C22 1.891(7)
S2 C33 1.779(7)
S2 C34 1.839(7)
S1 C13 1.775(7)
S1 C14 1.848(7)
Cl2 C4 1.761(7)
Cl4 C24 1.753(7)
C33 C28 1.390(9)
C33 C32 1.396(9)
C21 O2 1.282(8)
C21 C26 1.431(9)
C21 C22 1.433(9)
C27 N2 1.303(8)
C27 C26 1.434(9)
C27 H27 0.9300
C28 C29 1.398(9)
C28 N2 1.422(8)
C30 C31 1.357(10)
C30 C29 1.366(10)
C30 H30 0.9300
C22 C23 1.367(10)
C26 C25 1.402(9)
C23 C24 1.387(10)
C23 H23 0.9300
C25 C24 1.348(10)
C25 H25 0.9300
C29 H29 0.9300
C31 C32 1.365(10)
C31 H31 0.9300
C32 H32 0.9300
O1 C1 1.303(7)
C11 C10 1.375(9)
C11 C12 1.395(9)
C11 H11 0.9300
C6 C5 1.399(9)
C6 C1 1.419(9)
C6 C7 1.445(9)
C4 C5 1.359(10)
C4 C3 1.386(10)
C7 N1 1.285(8)
C7 H7 0.9300
C1 C2 1.419(9)
C2 C3 1.400(10)
C5 H5 0.9300
C8 C9 1.388(9)
C8 C13 1.396(9)
C8 N1 1.424(8)
C9 C10 1.370(9)
C9 H9 0.9300
C3 H3 0.9300
C13 C12 1.389(9)
C10 H10 0.9300
C12 H12 0.9300
Cl6 C41 1.773(10)
Cl5 C41 1.694(10)
C14 C15 1.509(10)
C14 H14A 0.9700
C14 H14B 0.9700
C34 C35 1.498(10)
C34 H34A 0.9700
C34 H34B 0.9700
C41 H41A 0.9700
C41 H41B 0.9700
C35 C40 1.377(10)
C35 C36 1.398(10)
C40 C39 1.371(11)
C40 H40 0.9300
C36 C37 1.367(11)
C36 H36 0.9300
C38 C39 1.372(13)
C38 C37 1.373(12)
C38 H38 0.9300
C39 H39 0.9300
C37 H37 0.9300
C15 C20 1.387(10)
C15 C16 1.388(11)
C16 C17 1.383(11)
C16 H16 0.9300
C20 C19 1.389(11)
C20 H20 0.9300
C17 C18 1.345(12)
C17 H17 0.9300
C19 C18 1.392(12)
C19 H19 0.9300
C18 H18 0.9300
